data_1572553
loop_
_publ_author_name
'Hu, Ming'
'Ye, Feng-Ying'
'Yu, Wei'
'Sheng, Kang'
'Xu, Zhi-Rong'
'Fu, Jin-Jin'
'Wen, Xin'
'Feng, Hai-Tao'
'Liu, Minghua'
'Zheng, Yan-Song'

_publ_section_title
;
 Highly enhanced chiroptical effect from self-inclusion helical
 nanocrystals of tetraphenylethylene bimacrocycles.
;
_journal_issue 40
_journal_name_full 'Chemical science'
_journal_page_first 16627
_journal_page_last 16636
_journal_paper_doi 10.1039/d4sc03599b
_journal_volume 15
_journal_year 2024
_chemical_absolute_configuration ad
_chemical_formula_moiety '2(C8 H6 Cl O3), C49 H54 N4 O4'
_chemical_formula_sum 'C65 H66 Cl2 N4 O10'
_chemical_formula_weight 1134.11
_space_group_crystal_system orthorhombic
_space_group_IT_number 18
_space_group_name_Hall 'P 2 2ab'
_space_group_name_H-M_alt 'P 21 21 2'
_atom_sites_solution_hydrogens geom
_atom_sites_solution_primary dual
_audit_creation_date 2023-10-26
_audit_creation_method
;
Olex2 1.5
(compiled 2023.03.06 svn.rbb2c1857 for OlexSys, GUI svn.r6748)
;
_audit_update_record
;
2024-08-15 deposited with the CCDC.	2024-09-10 downloaded from the CCDC.
;
_cell_angle_alpha 90
_cell_angle_beta 90
_cell_angle_gamma 90
_cell_formula_units_Z 4
_cell_length_a 29.7705(3)
_cell_length_b 26.2949(3)
_cell_length_c 8.86230(10)
_cell_measurement_reflns_used 18563
_cell_measurement_temperature 100.01(10)
_cell_measurement_theta_max 75.3620
_cell_measurement_theta_min 2.1850
_cell_volume 6937.52(13)
_computing_cell_refinement 'CrysAlisPro 1.171.42.89a (Rigaku OD, 2023)'
_computing_data_collection 'CrysAlisPro 1.171.42.89a (Rigaku OD, 2023)'
_computing_data_reduction 'CrysAlisPro 1.171.42.89a (Rigaku OD, 2023)'
_computing_molecular_graphics 'Olex2 1.5 (Dolomanov et al., 2009)'
_computing_publication_material 'Olex2 1.5 (Dolomanov et al., 2009)'
_computing_structure_refinement 'SHELXL 2018/3 (Sheldrick, 2015)'
_computing_structure_solution 'SHELXT 2014/5 (Sheldrick, 2014)'
_diffrn_ambient_environment N~2~
_diffrn_ambient_temperature 100.01(10)
_diffrn_detector 'Hybrid Pixel Array Detector'
_diffrn_detector_area_resol_mean 10.0000
_diffrn_detector_type HyPix
_diffrn_measured_fraction_theta_full 0.999
_diffrn_measured_fraction_theta_max 0.985
_diffrn_measurement_details
;
List of Runs (angles in degrees, time in seconds):

  # Type    Start    End  Width  t~exp~   \w     \q     \k     \f   Frames
#--------------------------------------------------------------------------
  1  \w   -131.00 -98.00   0.50    0.05    --  -52.00 -94.00-180.00   66
  2  \w   -125.00 -98.00   0.50    0.05    --  -52.00 -94.00-150.00   54
  3  \w   -107.00 -50.00   0.50    0.05    --  -39.45-179.00  30.00  114
  4  \w   -120.00 -95.00   0.50    0.05    --  -52.00 -94.00  30.00   50
  5  \w   -129.00 -88.00   0.50    0.05    --  -52.00 -94.00   0.00   82
  6  \w     36.00  61.00   0.50    0.21    --  111.82-111.00   0.00   50
  7  \w     74.00 106.00   0.50    0.21    --  111.82-111.00   0.00   64
  8  \w     36.00  82.00   0.50    0.21    --  111.82 -94.00 150.00   92
  9  \w     32.00 101.00   0.50    0.21    --  111.82 -94.00 -90.00  138
 10  \w     66.00 105.00   0.50    0.21    --  111.82 -94.00-180.00   78
 11  \w    -36.00  56.00   0.50    0.05    --   39.45 -52.00-121.00  184
 12  \w     39.00  90.00   0.50    0.21    --  111.82 -77.00 -30.00  102
 13  \w     40.00  88.00   0.50    0.21    --  111.82 -75.00  33.00   96
 14  \w     90.00 117.00   0.50    0.21    --  111.82 102.00-109.00   54
 15  \w    129.00 175.00   0.50    0.21    --  111.82 102.00-109.00   92
 16  \w    124.00 170.00   0.50    0.21    --  111.82  45.00 -60.00   92
 17  \w     77.00 123.00   0.50    0.21    --  111.82  77.00  90.00   92
 18  \w    134.00 166.00   0.50    0.21    --  111.82  77.00  90.00   64
 19  \w    101.00 175.00   0.50    0.21    --  111.82  61.00 120.00  148
 20  \w     79.00 134.00   0.50    0.21    --  111.82  75.00 160.00  110
 21  \w     49.00 114.00   0.50    0.05    --   39.45  75.00 160.00  130
 22  \w     86.00 174.00   0.50    0.21    --  111.82  52.00  23.00  176
 23  \w     93.00 118.00   0.50    0.21    --  111.82  45.00 -60.00   50
;
_diffrn_measurement_device 'four-circle diffractometer'
_diffrn_measurement_device_type 'ROD, Synergy Custom DW system, HyPix'
_diffrn_measurement_method '\w scans'
_diffrn_orient_matrix_type 'CrysAlisPro convention (1999,Acta A55,543-557)'
_diffrn_orient_matrix_UB_11 -0.0468732000
_diffrn_orient_matrix_UB_12 -0.0241609000
_diffrn_orient_matrix_UB_13 -0.0173770000
_diffrn_orient_matrix_UB_21 -0.0159720000
_diffrn_orient_matrix_UB_22 0.0280143000
_diffrn_orient_matrix_UB_23 0.1429013000
_diffrn_orient_matrix_UB_31 -0.0150393000
_diffrn_orient_matrix_UB_32 0.0454364000
_diffrn_orient_matrix_UB_33 -0.0973925000
_diffrn_radiation_monochromator mirror
_diffrn_radiation_probe x-ray
_diffrn_radiation_type 'Cu K\a'
_diffrn_radiation_wavelength 1.54184
_diffrn_reflns_av_R_equivalents 0.0347
_diffrn_reflns_av_unetI/netI 0.0382
_diffrn_reflns_Laue_measured_fraction_full 0.999
_diffrn_reflns_Laue_measured_fraction_max 0.985
_diffrn_reflns_limit_h_max 37
_diffrn_reflns_limit_h_min -36
_diffrn_reflns_limit_k_max 32
_diffrn_reflns_limit_k_min -32
_diffrn_reflns_limit_l_max 11
_diffrn_reflns_limit_l_min -10
_diffrn_reflns_number 38438
_diffrn_reflns_point_group_measured_fraction_full 0.995
_diffrn_reflns_point_group_measured_fraction_max 0.970
_diffrn_reflns_theta_full 67.684
_diffrn_reflns_theta_max 75.745
_diffrn_reflns_theta_min 2.242
_diffrn_source 'Rotating-anode X-ray tube'
_diffrn_source_type 'Rigaku (Cu) X-ray Source'
_exptl_absorpt_coefficient_mu 1.274
_exptl_absorpt_correction_T_max 1.00000
_exptl_absorpt_correction_T_min 0.80408
_exptl_absorpt_correction_type multi-scan
_exptl_absorpt_process_details
;
CrysAlisPro 1.171.42.89a (Rigaku Oxford Diffraction, 2023)
Empirical absorption correction using spherical harmonics,
implemented in SCALE3 ABSPACK scaling algorithm.
;
_exptl_crystal_colour colourless
_exptl_crystal_colour_primary colourless
_exptl_crystal_density_diffrn 1.086
_exptl_crystal_description block
_exptl_crystal_F_000 2392
_refine_diff_density_max 0.346
_refine_diff_density_min -0.267
_refine_diff_density_rms 0.048
_refine_ls_abs_structure_details
;
 Flack x determined using 4724 quotients [(I+)-(I-)]/[(I+)+(I-)]
 (Parsons, Flack and Wagner, Acta Cryst. B69 (2013) 249-259).
;
_refine_ls_abs_structure_Flack 0.054(9)
_refine_ls_extinction_method none
_refine_ls_goodness_of_fit_ref 1.038
_refine_ls_hydrogen_treatment constr
_refine_ls_matrix_type full
_refine_ls_number_parameters 798
_refine_ls_number_reflns 13986
_refine_ls_number_restraints 0
_refine_ls_restrained_S_all 1.038
_refine_ls_R_factor_all 0.0596
_refine_ls_R_factor_gt 0.0520
_refine_ls_shift/su_max 0.005
_refine_ls_shift/su_mean 0.000
_refine_ls_structure_factor_coef Fsqd
_refine_ls_weighting_details 'w=1/[\s^2^(Fo^2^)+(0.0907P)^2^+1.0406P] where P=(Fo^2^+2Fc^2^)/3'
_refine_ls_weighting_scheme calc
_refine_ls_wR_factor_gt 0.1446
_refine_ls_wR_factor_ref 0.1509
_reflns_Friedel_coverage 0.779
_reflns_Friedel_fraction_full 0.990
_reflns_Friedel_fraction_max 0.952
_reflns_number_gt 12242
_reflns_number_total 13986
_reflns_threshold_expression 'I > 2\s(I)'
_cod_data_source_file d4sc03599b2.cif
_cod_data_source_block 6280-h-h4-100k_autored
_cod_depositor_comments 'Adding full bibliography for 1572552--1572553.cif.'
_cod_database_code 1572553
_shelx_shelxl_version_number 2018/3
_shelx_space_group_comment
;
The symmetry employed for this shelxl refinement is uniquely defined
by the following loop, which should always be used as a source of
symmetry information in preference to the above space-group names.
They are only intended as comments.
;
_olex2_refinement_description
;
1. Fixed Uiso
 At 1.2 times of:
  All C(H) groups, All C(H,H) groups, All N(H) groups, All N(H,H) groups
 At 1.5 times of:
  All C(H,H,H) groups, All O(H) groups
2. Others
 Sof(Cl2)=Sof(C17)=Sof(H17)=Sof(C33)=Sof(C35)=Sof(H35)=Sof(C65)=Sof(C67)=
 Sof(H67)=Sof(H68A)=Sof(C69)=Sof(H69)=1-FVAR(1)
 Sof(Cl3)=Sof(C1)=Sof(H1A)=Sof(C2)=Sof(H2)=Sof(C29)=Sof(H29)=Sof(C31)=Sof(C61)=
 Sof(C63)=Sof(H63)=Sof(H68)=FVAR(1)
3.a Ternary CH refined with riding coordinates:
 C44(H44), C68(H68), C68(H68A), C10(H10), C12(H12), C40(H40), C54(H54)
3.b Secondary CH2 refined with riding coordinates:
 N2(H2A,H2B), N4(H4A,H4B), C13(H13A,H13B), C18(H18A,H18B), C19(H19A,H19B),
 C22(H22A,H22B), C26(H26A,H26B), C41(H41A,H41B), C42(H42A,H42B), C48(H48A,H48B),
  C56(H56A,H56B), C58(H58A,H58B)
3.c Aromatic/amide H refined with riding coordinates:
 C3(H3A), C15(H15), C47(H47), C59(H59), C1(H1A), C2(H2), C17(H17), C29(H29),
 C35(H35), C63(H63), C67(H67), C69(H69), N1(H1), N3(H3), C5(H5), C9(H9),
 C11(H11), C21(H21), C23(H23), C27(H27), C28(H28), C30(H30), C32(H32), C37(H37),
  C38(H38), C39(H39), C43(H43), C45(H45), C46(H46), C49(H49), C50(H50), C57(H57)
3.d Idealised Me refined as rotating group:
 C7(H7A,H7B,H7C), C66(H66A,H66B,H66C)
3.e Idealised tetrahedral OH refined as rotating group:
 O2(H2C), O6(H6)
;
_smtbx_masks_void_probe_radius 1.2
_smtbx_masks_void_truncation_radius 1.2
_olex2_submission_special_instructions 'No special instructions were received'
_oxdiff_exptl_absorpt_empirical_details
;
Empirical correction (ABSPACK) includes:
- Absorption correction using spherical harmonics
- Frame scaling
;
_oxdiff_exptl_absorpt_empirical_full_max 1.289
_oxdiff_exptl_absorpt_empirical_full_min 0.701

loop_
_space_group_symop_operation_xyz
'x, y, z'
'-x, -y, z'
'-x+1/2, y+1/2, -z'
'x+1/2, -y+1/2, -z'

loop_
_atom_site_label
_atom_site_type_symbol
_atom_site_fract_x
_atom_site_fract_y
_atom_site_fract_z
_atom_site_U_iso_or_equiv
_atom_site_adp_type
_atom_site_occupancy
_atom_site_site_symmetry_order
_atom_site_calc_flag
_atom_site_refinement_flags_posn
_atom_site_refinement_flags_adp
_atom_site_refinement_flags_occupancy
_atom_site_disorder_assembly
_atom_site_disorder_group
Cl1 Cl 0.08336(4) 0.23820(7) -0.12019(14) 0.0880(4) Uani 1 1 d . . . . .
O2 O 0.20564(12) 0.28637(16) -0.2383(3) 0.0752(9) Uani 1 1 d . . . . .
H2C H 0.226444 0.307594 -0.226672 0.113 Uiso 1 1 calc R U . . .
O3 O 0.18652(11) 0.31480(12) 0.1469(3) 0.0653(8) Uani 1 1 d . . . . .
O9 O 0.24350(13) 0.32984(16) -0.0152(4) 0.0810(10) Uani 1 1 d . . . . .
C3 C 0.20381(18) 0.14937(19) 0.0324(4) 0.0680(12) Uani 1 1 d . . . . .
H3A H 0.229108 0.129871 0.062845 0.082 Uiso 1 1 calc R U . . .
C15 C 0.12529(18) 0.1557(2) -0.0123(5) 0.0744(13) Uani 1 1 d . . . . .
H15 H 0.096132 0.141060 -0.012743 0.089 Uiso 1 1 calc R U . . .
C44 C 0.18015(13) 0.28299(17) -0.1038(4) 0.0545(9) Uani 1 1 d . . . . .
H44 H 0.150374 0.299775 -0.119564 0.065 Uiso 1 1 calc R U . . .
C47 C 0.20928(15) 0.19902(18) -0.0138(4) 0.0594(10) Uani 1 1 d . . . . .
H47 H 0.238553 0.213406 -0.014310 0.071 Uiso 1 1 calc R U . . .
C53 C 0.13175(14) 0.20546(19) -0.0590(4) 0.0618(10) Uani 1 1 d . . . . .
C59 C 0.1616(2) 0.1282(2) 0.0344(5) 0.0752(13) Uani 1 1 d . . . . .
H59 H 0.157699 0.094198 0.068449 0.090 Uiso 1 1 calc R U . . .
C70 C 0.20610(14) 0.31136(19) 0.0231(4) 0.0606(10) Uani 1 1 d . . . . .
C71 C 0.17290(12) 0.22873(17) -0.0600(4) 0.0528(8) Uani 1 1 d . . . . .
Cl2 Cl 0.17168(10) 0.70135(13) 1.0353(4) 0.0576(8) Uani 0.494(5) 1 d . . P A 2
Cl3 Cl 0.03125(8) 0.64460(9) 1.1242(2) 0.0471(7) Uani 0.506(5) 1 d . . P A 1
O1 O 0.13776(8) 0.58969(9) 0.8116(2) 0.0433(5) Uani 1 1 d . . . . .
O6 O 0.15469(8) 0.59158(11) 1.2089(2) 0.0487(6) Uani 1 1 d . . . . .
H6 H 0.181693 0.586982 1.185019 0.073 Uiso 1 1 calc R U . . .
O10 O 0.19743(7) 0.57587(11) 0.9605(3) 0.0479(5) Uani 1 1 d . . . . .
C1 C 0.1560(6) 0.6910(5) 1.0468(13) 0.063(4) Uani 0.506(5) 1 d . . P A 1
H1A H 0.184788 0.676426 1.030741 0.075 Uiso 0.506(5) 1 calc R U P A 1
C2 C 0.1520(3) 0.7457(3) 1.0434(8) 0.0554(19) Uani 0.506(5) 1 d . . P A 1
H2 H 0.177517 0.766899 1.030811 0.066 Uiso 0.506(5) 1 calc R U P A 1
C14 C 0.15767(10) 0.58730(12) 0.9366(3) 0.0382(6) Uani 1 1 d . . . . .
C17 C 0.0413(4) 0.7258(4) 1.0847(11) 0.064(2) Uani 0.494(5) 1 d . . P A 2
H17 H 0.021658 0.754247 1.089816 0.076 Uiso 0.494(5) 1 calc R U P A 2
C29 C 0.0723(5) 0.7334(8) 1.0847(19) 0.051(3) Uani 0.506(5) 1 d . . P A 1
H29 H 0.043002 0.746941 1.098335 0.061 Uiso 0.506(5) 1 calc R U P A 1
C31 C 0.0791(3) 0.6819(3) 1.0899(7) 0.0473(17) Uani 0.506(5) 1 d . . P A 1
C33 C 0.1151(2) 0.6911(5) 1.0625(9) 0.0477(18) Uani 0.494(5) 1 d . . P A 2
C35 C 0.0525(4) 0.6371(4) 1.0950(8) 0.0457(18) Uani 0.494(5) 1 d . . P A 2
H35 H 0.039671 0.604293 1.106640 0.055 Uiso 0.494(5) 1 calc R U P A 2
C61 C 0.1213(3) 0.6597(4) 1.0715(7) 0.0395(15) Uani 0.506(5) 1 d . . P A 1
C63 C 0.1088(3) 0.7661(3) 1.0594(10) 0.0579(19) Uani 0.506(5) 1 d . . P A 1
H63 H 0.104199 0.801838 1.053146 0.069 Uiso 0.506(5) 1 calc R U P A 1
C65 C 0.0988(3) 0.6415(3) 1.0758(7) 0.0422(16) Uani 0.494(5) 1 d . . P A 2
C67 C 0.0877(5) 0.7338(9) 1.064(2) 0.055(3) Uani 0.494(5) 1 d . . P A 2
H67 H 0.099654 0.767040 1.050878 0.066 Uiso 0.494(5) 1 calc R U P A 2
C68 C 0.12857(10) 0.59882(15) 1.0760(3) 0.0438(7) Uani 1 1 d . . . . .
H68 H 0.099707 0.579381 1.077271 0.053 Uiso 0.506(5) 1 calc R U P A 1
H68A H 0.107438 0.569276 1.078699 0.053 Uiso 0.494(5) 1 calc R U P A 2
C69 C 0.0247(3) 0.6793(4) 1.0975(9) 0.0533(18) Uani 0.494(5) 1 d . . P A 2
H69 H -0.006809 0.674743 1.108475 0.064 Uiso 0.494(5) 1 calc R U P A 2
O4 O 0.05546(8) 0.43389(9) 0.1066(2) 0.0448(5) Uani 1 1 d . . . . .
O5 O 0.14826(9) 0.46113(10) 0.8499(3) 0.0539(6) Uani 1 1 d . . . . .
O7 O 0.13384(14) 0.37900(12) 0.8216(3) 0.0724(9) Uani 1 1 d . . . . .
O8 O 0.04827(8) 0.51696(9) 0.1552(2) 0.0451(5) Uani 1 1 d . . . . .
N1 N 0.07028(9) 0.55004(10) 0.4339(3) 0.0383(5) Uani 1 1 d . . . . .
H1 H 0.066466 0.559507 0.339512 0.046 Uiso 1 1 calc R U . . .
N2 N 0.19569(10) 0.28383(12) 0.4309(3) 0.0463(6) Uani 1 1 d . . . . .
H2A H 0.196945 0.297427 0.336585 0.056 Uiso 1 1 calc R U . . .
H2B H 0.200212 0.309605 0.497720 0.056 Uiso 1 1 calc R U . . .
N3 N 0.12579(10) 0.34759(12) 0.5308(3) 0.0471(6) Uani 1 1 d . . . . .
H3 H 0.142060 0.341012 0.611389 0.057 Uiso 1 1 calc R U . . .
N4 N 0.14021(8) 0.61567(10) 0.5200(3) 0.0361(5) Uani 1 1 d . . . . .
H4A H 0.145600 0.601117 0.611433 0.043 Uiso 1 1 calc R U . . .
H4B H 0.143093 0.590929 0.448892 0.043 Uiso 1 1 calc R U . . .
C4 C 0.08290(9) 0.49992(12) 0.4588(3) 0.0345(6) Uani 1 1 d . . . . .
C5 C 0.29552(14) 0.2919(2) 0.3092(5) 0.0634(11) Uani 1 1 d . . . . .
H5 H 0.279681 0.286306 0.217674 0.076 Uiso 1 1 calc R U . . .
C6 C 0.07867(9) 0.46242(12) 0.3467(3) 0.0354(6) Uani 1 1 d . . . . .
C7 C 0.16671(14) 0.44972(17) 0.9983(4) 0.0573(9) Uani 1 1 d . . . . .
H7A H 0.192521 0.426881 0.987481 0.086 Uiso 1 1 calc R U . . .
H7B H 0.143656 0.433254 1.060323 0.086 Uiso 1 1 calc R U . . .
H7C H 0.176358 0.481349 1.047008 0.086 Uiso 1 1 calc R U . . .
C8 C 0.05898(10) 0.47461(13) 0.1964(3) 0.0375(6) Uani 1 1 d . . . . .
C9 C 0.34275(14) 0.30674(18) 0.5738(5) 0.0615(10) Uani 1 1 d . . . . .
H9 H 0.359433 0.310384 0.664554 0.074 Uiso 1 1 calc R U . . .
C10 C 0.09257(10) 0.63434(12) 0.5180(3) 0.0358(6) Uani 1 1 d . . . . .
H10 H 0.085662 0.647074 0.414272 0.043 Uiso 1 1 calc R U . . .
C11 C 0.38871(12) 0.59699(19) 0.3800(4) 0.0574(10) Uani 1 1 d . . . . .
H11 H 0.379136 0.622112 0.309959 0.069 Uiso 1 1 calc R U . . .
C12 C 0.06279(10) 0.58831(11) 0.5497(3) 0.0365(6) Uani 1 1 d . . . . .
H12 H 0.071737 0.573598 0.649294 0.044 Uiso 1 1 calc R U . . .
C13 C 0.05910(14) 0.24159(17) 0.3298(5) 0.0613(10) Uani 1 1 d . . . . .
H13A H 0.027828 0.229404 0.341545 0.074 Uiso 1 1 calc R U . . .
H13B H 0.063367 0.252434 0.223807 0.074 Uiso 1 1 calc R U . . .
C16 C 0.13391(13) 0.42115(14) 0.7722(4) 0.0487(8) Uani 1 1 d . . . . .
C18 C 0.08535(11) 0.67801(13) 0.6298(4) 0.0426(7) Uani 1 1 d . . . . .
H18A H 0.095772 0.667595 0.731329 0.051 Uiso 1 1 calc R U . . .
H18B H 0.103142 0.707949 0.597954 0.051 Uiso 1 1 calc R U . . .
C19 C 0.06755(12) 0.28665(15) 0.4362(5) 0.0522(8) Uani 1 1 d . . . . .
H19A H 0.046756 0.314682 0.410101 0.063 Uiso 1 1 calc R U . . .
H19B H 0.061106 0.276078 0.541197 0.063 Uiso 1 1 calc R U . . .
C20 C 0.11570(11) 0.43466(13) 0.6214(4) 0.0409(6) Uani 1 1 d . . . . .
C21 C 0.43264(13) 0.5806(2) 0.3792(5) 0.0649(11) Uani 1 1 d . . . . .
H21 H 0.452824 0.595129 0.308172 0.078 Uiso 1 1 calc R U . . .
C22 C 0.14113(13) 0.21728(14) 0.3540(4) 0.0508(8) Uani 1 1 d . . . . .
H22A H 0.161636 0.189307 0.383034 0.061 Uiso 1 1 calc R U . . .
H22B H 0.147573 0.226533 0.247862 0.061 Uiso 1 1 calc R U . . .
C23 C 0.53024(14) 0.6089(2) 0.5438(5) 0.0704(12) Uani 1 1 d . . . . .
H23 H 0.505731 0.614549 0.610319 0.084 Uiso 1 1 calc R U . . .
C24 C 0.11082(10) 0.39649(13) 0.5091(4) 0.0414(7) Uani 1 1 d . . . . .
C25 C 0.44855(13) 0.5442(2) 0.4770(5) 0.0692(12) Uani 1 1 d . . . . .
C26 C 0.03564(13) 0.69210(14) 0.6364(4) 0.0478(7) Uani 1 1 d . . . . .
H26A H 0.030978 0.718733 0.713754 0.057 Uiso 1 1 calc R U . . .
H26B H 0.026123 0.706038 0.537647 0.057 Uiso 1 1 calc R U . . .
C27 C 0.41811(14) 0.5258(2) 0.5858(5) 0.0678(12) Uani 1 1 d . . . . .
H27 H 0.428178 0.502116 0.659378 0.081 Uiso 1 1 calc R U . . .
C28 C 0.10245(10) 0.48451(13) 0.5950(3) 0.0385(6) Uani 1 1 d . . . . .
H28 H 0.106814 0.509068 0.672265 0.046 Uiso 1 1 calc R U . . .
C30 C 0.09230(10) 0.41230(13) 0.3715(4) 0.0404(6) Uani 1 1 d . . . . .
H30 H 0.088929 0.388157 0.292528 0.049 Uiso 1 1 calc R U . . .
C32 C 0.29101(12) 0.61663(16) 0.3558(4) 0.0508(8) Uani 1 1 d . . . . .
H32 H 0.308352 0.619246 0.266140 0.061 Uiso 1 1 calc R U . . .
C34 C 0.27797(13) 0.27330(16) 0.4441(4) 0.0546(9) Uani 1 1 d . . . . .
C36 C 0.22158(11) 0.63181(14) 0.4869(4) 0.0443(7) Uani 1 1 d . . . . .
C37 C 0.30277(14) 0.28073(16) 0.5747(4) 0.0562(9) Uani 1 1 d . . . . .
H37 H 0.291792 0.267450 0.667313 0.067 Uiso 1 1 calc R U . . .
C38 C 0.24707(12) 0.63440(15) 0.3568(4) 0.0480(8) Uani 1 1 d . . . . .
H38 H 0.234462 0.648409 0.267521 0.058 Uiso 1 1 calc R U . . .
C39 C 0.59984(14) 0.5962(2) 0.3422(5) 0.0719(13) Uani 1 1 d . . . . .
H39 H 0.623078 0.591815 0.269893 0.086 Uiso 1 1 calc R U . . .
C40 C 0.11596(12) 0.30593(13) 0.4264(4) 0.0461(7) Uani 1 1 d . . . . .
H40 H 0.121020 0.318718 0.321468 0.055 Uiso 1 1 calc R U . . .
C41 C 0.09173(15) 0.19900(16) 0.3676(6) 0.0620(10) Uani 1 1 d . . . . .
H41A H 0.086712 0.170076 0.298125 0.074 Uiso 1 1 calc R U . . .
H41B H 0.086092 0.186981 0.471787 0.074 Uiso 1 1 calc R U . . .
C42 C 0.01357(10) 0.60417(13) 0.5589(4) 0.0419(7) Uani 1 1 d . . . . .
H42A H 0.003332 0.616155 0.458733 0.050 Uiso 1 1 calc R U . . .
H42B H -0.005000 0.574488 0.587746 0.050 Uiso 1 1 calc R U . . .
C43 C 0.56495(14) 0.6444(2) 0.5383(5) 0.0700(12) Uani 1 1 d . . . . .
H43 H 0.563973 0.673144 0.603195 0.084 Uiso 1 1 calc R U . . .
C45 C 0.33529(14) 0.3183(2) 0.3065(5) 0.0640(11) Uani 1 1 d . . . . .
H45 H 0.346833 0.330082 0.212870 0.077 Uiso 1 1 calc R U . . .
C46 C 0.23963(12) 0.60982(17) 0.6149(4) 0.0523(9) Uani 1 1 d . . . . .
H46 H 0.222214 0.607599 0.704434 0.063 Uiso 1 1 calc R U . . .
C48 C 0.00747(11) 0.64629(15) 0.6742(4) 0.0463(7) Uani 1 1 d . . . . .
H48A H -0.024572 0.656313 0.677731 0.056 Uiso 1 1 calc R U . . .
H48B H 0.015976 0.633501 0.775304 0.056 Uiso 1 1 calc R U . . .
C49 C 0.37393(13) 0.54160(19) 0.5873(4) 0.0610(10) Uani 1 1 d . . . . .
H49 H 0.354036 0.528141 0.661028 0.073 Uiso 1 1 calc R U . . .
C50 C 0.28394(11) 0.59065(17) 0.6126(4) 0.0522(9) Uani 1 1 d . . . . .
H50 H 0.295945 0.574624 0.699837 0.063 Uiso 1 1 calc R U . . .
C51 C 0.53053(13) 0.5654(2) 0.4543(5) 0.0675(12) Uani 1 1 d . . . . .
C52 C 0.35905(13) 0.32797(19) 0.4393(5) 0.0611(10) Uani 1 1 d . . . . .
C54 C 0.14945(11) 0.26310(13) 0.4553(4) 0.0456(7) Uani 1 1 d . . . . .
H54 H 0.146655 0.252088 0.562877 0.055 Uiso 1 1 calc R U . . .
C55 C 0.49531(13) 0.5257(2) 0.4678(5) 0.0658(11) Uani 1 1 d . . . . .
C56 C 0.17526(11) 0.65490(14) 0.4923(4) 0.0441(7) Uani 1 1 d . . . . .
H56A H 0.174109 0.680705 0.573557 0.053 Uiso 1 1 calc R U . . .
H56B H 0.168986 0.672261 0.395426 0.053 Uiso 1 1 calc R U . . .
C57 C 0.56526(14) 0.5603(2) 0.3497(5) 0.0711(12) Uani 1 1 d . . . . .
H57 H 0.565397 0.532139 0.282684 0.085 Uiso 1 1 calc R U . . .
C58 C 0.23313(13) 0.24691(15) 0.4469(4) 0.0529(8) Uani 1 1 d . . . . .
H58A H 0.231724 0.221885 0.363583 0.064 Uiso 1 1 calc R U . . .
H58B H 0.229796 0.228221 0.543233 0.064 Uiso 1 1 calc R U . . .
C60 C 0.35798(12) 0.57656(18) 0.4842(4) 0.0553(9) Uani 1 1 d . . . . .
C62 C 0.30994(11) 0.59513(16) 0.4839(4) 0.0483(8) Uani 1 1 d . . . . .
C64 C 0.60113(13) 0.6387(2) 0.4394(5) 0.0649(11) Uani 1 1 d . . . . .
C66 C 0.03933(12) 0.44417(15) -0.0451(4) 0.0496(8) Uani 1 1 d . . . . .
H66A H 0.059281 0.468770 -0.094159 0.074 Uiso 1 1 calc R U . . .
H66B H 0.008863 0.458182 -0.039962 0.074 Uiso 1 1 calc R U . . .
H66C H 0.038964 0.412508 -0.103355 0.074 Uiso 1 1 calc R U . . .

loop_
_atom_site_aniso_label
_atom_site_aniso_U_11
_atom_site_aniso_U_22
_atom_site_aniso_U_33
_atom_site_aniso_U_23
_atom_site_aniso_U_13
_atom_site_aniso_U_12
Cl1 0.0490(5) 0.1524(13) 0.0626(6) 0.0144(7) -0.0118(5) 0.0135(6)
O2 0.079(2) 0.109(3) 0.0374(13) 0.0059(15) 0.0038(14) 0.0094(19)
O3 0.083(2) 0.0801(19) 0.0329(12) 0.0030(12) 0.0017(12) 0.0205(16)
O9 0.079(2) 0.111(3) 0.0525(17) 0.0070(17) -0.0010(15) -0.012(2)
C3 0.087(3) 0.082(3) 0.0347(17) -0.0001(18) -0.0027(18) 0.035(3)
C15 0.078(3) 0.104(4) 0.041(2) -0.008(2) -0.0065(19) -0.018(3)
C44 0.0505(19) 0.079(2) 0.0338(16) 0.0027(16) -0.0012(14) 0.0201(18)
C47 0.058(2) 0.086(3) 0.0351(17) -0.0025(17) 0.0013(15) 0.017(2)
C53 0.057(2) 0.097(3) 0.0320(16) 0.0041(18) -0.0037(15) 0.016(2)
C59 0.112(4) 0.072(3) 0.042(2) -0.0015(19) -0.010(2) 0.000(3)
C70 0.059(2) 0.087(3) 0.0354(17) 0.0084(18) 0.0008(16) 0.019(2)
C71 0.0477(18) 0.082(2) 0.0287(14) 0.0008(16) -0.0004(13) 0.0145(17)
Cl2 0.0507(16) 0.0649(19) 0.0573(13) 0.0061(12) 0.0002(11) -0.0125(12)
Cl3 0.0341(11) 0.0694(15) 0.0378(9) 0.0022(8) 0.0025(7) -0.0037(9)
O1 0.0460(12) 0.0608(14) 0.0231(9) 0.0002(9) -0.0038(8) -0.0027(10)
O6 0.0467(13) 0.0770(16) 0.0222(9) 0.0010(10) -0.0012(8) 0.0024(12)
O10 0.0358(11) 0.0775(16) 0.0304(10) -0.0034(10) 0.0015(9) 0.0009(10)
C1 0.090(12) 0.065(6) 0.033(4) 0.008(4) 0.001(6) -0.035(7)
C2 0.065(4) 0.064(5) 0.037(3) 0.003(3) -0.007(3) -0.015(4)
C14 0.0387(15) 0.0508(16) 0.0251(13) -0.0012(12) -0.0009(11) -0.0067(12)
C17 0.052(6) 0.071(5) 0.068(6) -0.007(4) 0.014(4) 0.017(4)
C29 0.047(10) 0.063(6) 0.042(5) 0.005(4) 0.017(6) 0.001(8)
C31 0.054(4) 0.061(4) 0.027(3) -0.004(3) -0.004(3) 0.000(3)
C33 0.032(4) 0.071(6) 0.040(4) 0.007(4) 0.004(3) -0.008(4)
C35 0.033(4) 0.076(5) 0.029(3) 0.005(3) 0.001(3) -0.009(4)
C61 0.041(4) 0.056(5) 0.021(3) 0.001(3) -0.005(3) -0.009(4)
C63 0.072(5) 0.049(4) 0.053(4) 0.003(3) 0.004(4) -0.002(4)
C65 0.043(4) 0.061(5) 0.023(3) -0.002(3) -0.003(3) 0.002(4)
C67 0.046(9) 0.064(6) 0.054(8) -0.002(6) 0.008(6) -0.009(8)
C68 0.0341(14) 0.074(2) 0.0233(13) 0.0050(13) 0.0010(11) -0.0027(14)
C69 0.050(4) 0.063(6) 0.047(4) 0.008(4) 0.007(3) 0.006(4)
O4 0.0457(12) 0.0599(13) 0.0289(10) -0.0078(9) -0.0076(9) 0.0056(10)
O5 0.0593(14) 0.0610(14) 0.0413(13) -0.0013(11) -0.0195(11) 0.0064(12)
O7 0.114(3) 0.0605(17) 0.0423(14) -0.0008(13) -0.0222(16) 0.0112(17)
O8 0.0494(12) 0.0562(13) 0.0298(10) -0.0009(9) -0.0087(9) -0.0002(10)
N1 0.0424(13) 0.0467(14) 0.0258(11) 0.0007(10) -0.0063(10) -0.0026(10)
N2 0.0486(15) 0.0576(16) 0.0326(12) -0.0058(12) -0.0053(11) 0.0119(13)
N3 0.0560(16) 0.0560(16) 0.0295(12) -0.0026(11) -0.0023(11) 0.0141(13)
N4 0.0364(12) 0.0449(13) 0.0270(11) -0.0015(10) 0.0020(9) -0.0045(10)
C4 0.0267(12) 0.0493(15) 0.0275(13) 0.0033(11) 0.0011(10) 0.0000(11)
C5 0.049(2) 0.099(3) 0.0427(19) -0.006(2) -0.0066(16) 0.013(2)
C6 0.0267(12) 0.0525(16) 0.0270(13) 0.0012(12) 0.0008(10) 0.0004(11)
C7 0.060(2) 0.072(2) 0.0393(18) 0.0033(16) -0.0183(16) 0.0054(18)
C8 0.0293(13) 0.0531(18) 0.0302(13) -0.0039(12) 0.0005(11) 0.0009(12)
C9 0.055(2) 0.086(3) 0.0429(19) -0.0055(19) -0.0092(16) 0.014(2)
C10 0.0358(14) 0.0472(15) 0.0245(12) 0.0014(11) 0.0014(10) 0.0008(12)
C11 0.0386(17) 0.098(3) 0.0351(16) 0.0029(18) -0.0011(14) -0.0098(18)
C12 0.0353(14) 0.0451(15) 0.0291(13) 0.0042(12) 0.0001(11) 0.0001(12)
C13 0.050(2) 0.072(2) 0.062(2) -0.014(2) 0.0065(17) -0.0007(18)
C16 0.060(2) 0.0549(19) 0.0310(15) -0.0028(14) -0.0051(14) 0.0123(16)
C18 0.0492(17) 0.0483(17) 0.0304(14) -0.0016(13) -0.0016(13) 0.0021(14)
C19 0.0479(18) 0.061(2) 0.0475(18) -0.0033(16) 0.0056(15) 0.0097(15)
C20 0.0397(15) 0.0530(17) 0.0299(14) -0.0013(13) -0.0003(12) 0.0076(13)
C21 0.0434(19) 0.107(3) 0.0437(19) 0.005(2) 0.0068(15) -0.011(2)
C22 0.056(2) 0.0502(18) 0.0465(18) -0.0043(15) 0.0053(15) 0.0058(15)
C23 0.0414(18) 0.119(4) 0.051(2) -0.003(2) 0.0074(16) 0.007(2)
C24 0.0368(14) 0.0534(17) 0.0340(15) -0.0018(13) 0.0028(12) 0.0062(13)
C25 0.0410(18) 0.121(4) 0.046(2) 0.003(2) -0.0010(16) -0.001(2)
C26 0.0564(19) 0.0523(18) 0.0346(15) -0.0030(13) 0.0007(14) 0.0102(15)
C27 0.0456(19) 0.110(4) 0.048(2) 0.019(2) -0.0020(16) 0.004(2)
C28 0.0355(14) 0.0530(17) 0.0271(13) -0.0026(12) 0.0004(10) 0.0019(12)
C30 0.0370(14) 0.0531(17) 0.0312(14) -0.0041(13) -0.0011(11) 0.0030(12)
C32 0.0432(17) 0.077(2) 0.0319(15) -0.0038(15) 0.0081(13) -0.0060(16)
C34 0.055(2) 0.066(2) 0.0436(18) -0.0017(17) -0.0018(16) 0.0172(17)
C36 0.0402(16) 0.0601(19) 0.0326(15) -0.0078(13) 0.0039(12) -0.0124(14)
C37 0.058(2) 0.067(2) 0.0438(18) 0.0008(17) -0.0045(16) 0.0142(18)
C38 0.0432(17) 0.071(2) 0.0293(15) 0.0026(15) 0.0018(12) -0.0062(15)
C39 0.045(2) 0.122(4) 0.048(2) -0.003(2) 0.0076(16) -0.003(2)
C40 0.0500(17) 0.0534(18) 0.0349(15) -0.0027(13) -0.0010(13) 0.0149(15)
C41 0.064(2) 0.057(2) 0.065(2) -0.0112(19) 0.014(2) -0.0008(18)
C42 0.0343(14) 0.0562(18) 0.0353(14) 0.0040(14) 0.0004(12) 0.0022(13)
C43 0.048(2) 0.108(4) 0.053(2) -0.006(2) 0.0033(17) 0.012(2)
C45 0.047(2) 0.103(3) 0.0425(19) 0.000(2) -0.0037(15) 0.011(2)
C46 0.0409(16) 0.087(3) 0.0289(14) -0.0025(16) 0.0044(12) -0.0165(17)
C48 0.0424(17) 0.067(2) 0.0293(14) 0.0045(14) 0.0052(12) 0.0107(15)
C49 0.0461(19) 0.093(3) 0.0437(19) 0.0041(19) 0.0064(15) -0.0004(19)
C50 0.0385(16) 0.088(3) 0.0299(14) -0.0001(16) 0.0027(12) -0.0127(17)
C51 0.0391(18) 0.114(4) 0.049(2) 0.003(2) 0.0037(16) 0.001(2)
C52 0.0437(18) 0.094(3) 0.0455(19) -0.003(2) -0.0091(15) 0.0141(19)
C54 0.0495(17) 0.0521(17) 0.0353(15) 0.0019(14) 0.0044(13) 0.0094(14)
C55 0.0391(18) 0.114(3) 0.0443(19) 0.000(2) 0.0033(15) -0.001(2)
C56 0.0435(16) 0.0545(18) 0.0344(15) -0.0035(13) 0.0060(12) -0.0123(14)
C57 0.049(2) 0.114(4) 0.050(2) -0.016(2) 0.0066(17) -0.001(2)
C58 0.0538(19) 0.062(2) 0.0434(18) 0.0006(16) -0.0028(15) 0.0206(16)
C60 0.0420(18) 0.091(3) 0.0327(16) -0.0036(17) 0.0021(13) -0.0131(18)
C62 0.0386(16) 0.073(2) 0.0330(15) -0.0008(15) 0.0046(12) -0.0137(15)
C64 0.0454(19) 0.101(3) 0.049(2) 0.001(2) 0.0052(16) 0.011(2)
C66 0.0504(18) 0.070(2) 0.0280(15) -0.0081(14) -0.0087(13) 0.0055(16)

loop_
_atom_type_symbol
_atom_type_description
_atom_type_scat_dispersion_real
_atom_type_scat_dispersion_imag
_atom_type_scat_source
C C 0.0181 0.0091 'International Tables Vol C Tables 4.2.6.8 and 6.1.1.4'
H H 0.0000 0.0000 'International Tables Vol C Tables 4.2.6.8 and 6.1.1.4'
Cl Cl 0.3639 0.7018 'International Tables Vol C Tables 4.2.6.8 and 6.1.1.4'
N N 0.0311 0.0180 'International Tables Vol C Tables 4.2.6.8 and 6.1.1.4'
O O 0.0492 0.0322 'International Tables Vol C Tables 4.2.6.8 and 6.1.1.4'

loop_
_geom_angle_atom_site_label_1
_geom_angle_atom_site_label_2
_geom_angle_atom_site_label_3
_geom_angle
_geom_angle_site_symmetry_1
_geom_angle_site_symmetry_3
_geom_angle_publ_flag
C44 O2 H2C 109.5 . . ?
C47 C3 H3A 120.1 . . ?
C59 C3 H3A 120.1 . . ?
C59 C3 C47 119.7(4) . . ?
C53 C15 H15 120.6 . . ?
C59 C15 H15 120.6 . . ?
C59 C15 C53 118.8(5) . . ?
O2 C44 H44 109.2 . . ?
O2 C44 C70 108.2(3) . . ?
O2 C44 C71 110.9(3) . . ?
C70 C44 H44 109.2 . . ?
C71 C44 H44 109.2 . . ?
C71 C44 C70 110.0(3) . . ?
C3 C47 H47 119.1 . . ?
C3 C47 C71 121.7(4) . . ?
C71 C47 H47 119.1 . . ?
C15 C53 Cl1 116.1(4) . . ?
C71 C53 Cl1 120.7(4) . . ?
C71 C53 C15 123.2(4) . . ?
C3 C59 H59 119.9 . . ?
C15 C59 C3 120.3(5) . . ?
C15 C59 H59 119.9 . . ?
O3 C70 O9 128.5(5) . . ?
O3 C70 C44 116.1(4) . . ?
O9 C70 C44 115.4(3) . . ?
C47 C71 C44 119.9(4) . . ?
C53 C71 C44 123.9(3) . . ?
C53 C71 C47 116.2(4) . . ?
C68 O6 H6 109.5 . . ?
C2 C1 H1A 118.2 . . ?
C61 C1 H1A 118.2 . . ?
C61 C1 C2 123.6(14) . . ?
C1 C2 H2 121.4 . . ?
C63 C2 C1 117.2(9) . . ?
C63 C2 H2 121.4 . . ?
O1 C14 C68 115.6(3) . . ?
O10 C14 O1 127.8(3) . . ?
O10 C14 C68 116.6(3) . . ?
C67 C17 H17 119.5 . . ?
C69 C17 H17 119.5 . . ?
C69 C17 C67 121.0(13) . . ?
C31 C29 H29 120.1 . . ?
C31 C29 C63 119.9(12) . . ?
C63 C29 H29 120.1 . . ?
C29 C31 Cl3 116.1(8) . . ?
C29 C31 C61 122.8(9) . . ?
C61 C31 Cl3 121.1(7) . . ?
C65 C33 Cl2 119.9(8) . . ?
C67 C33 Cl2 116.7(10) . . ?
C67 C33 C65 123.4(10) . . ?
C65 C35 H35 119.1 . . ?
C69 C35 H35 119.1 . . ?
C69 C35 C65 121.9(8) . . ?
C1 C61 C31 117.1(11) . . ?
C1 C61 C68 120.7(10) . . ?
C31 C61 C68 122.1(8) . . ?
C2 C63 C29 119.4(9) . . ?
C2 C63 H63 120.3 . . ?
C29 C63 H63 120.3 . . ?
C33 C65 C68 121.2(8) . . ?
C35 C65 C33 115.6(7) . . ?
C35 C65 C68 123.2(8) . . ?
C17 C67 H67 121.4 . . ?
C33 C67 C17 117.1(17) . . ?
C33 C67 H67 121.4 . . ?
O6 C68 C14 109.3(2) . . ?
O6 C68 C61 103.1(3) . . ?
O6 C68 C65 116.4(4) . . ?
O6 C68 H68 113.1 . . ?
O6 C68 H68A 102.7 . . ?
C14 C68 C61 104.5(3) . . ?
C14 C68 H68 113.1 . . ?
C14 C68 H68A 102.7 . . ?
C61 C68 H68 113.1 . . ?
C65 C68 C14 120.1(4) . . ?
C65 C68 H68A 102.7 . . ?
C17 C69 C35 121.0(8) . . ?
C17 C69 H69 119.5 . . ?
C35 C69 H69 119.5 . . ?
C8 O4 C66 115.3(3) . . ?
C16 O5 C7 115.3(3) . . ?
C4 N1 H1 117.1 . . ?
C4 N1 C12 125.9(2) . . ?
C12 N1 H1 117.1 . . ?
H2A N2 H2B 107.4 . . ?
C54 N2 H2A 108.3 . . ?
C54 N2 H2B 108.3 . . ?
C58 N2 H2A 108.3 . . ?
C58 N2 H2B 108.3 . . ?
C58 N2 C54 116.0(3) . . ?
C24 N3 H3 118.4 . . ?
C24 N3 C40 123.2(3) . . ?
C40 N3 H3 118.4 . . ?
H4A N4 H4B 107.4 . . ?
C10 N4 H4A 108.4 . . ?
C10 N4 H4B 108.4 . . ?
C56 N4 H4A 108.4 . . ?
C56 N4 H4B 108.4 . . ?
C56 N4 C10 115.7(3) . . ?
N1 C4 C6 122.0(3) . . ?
N1 C4 C28 121.6(3) . . ?
C28 C4 C6 116.3(3) . . ?
C34 C5 H5 119.5 . . ?
C45 C5 H5 119.5 . . ?
C45 C5 C34 121.1(4) . . ?
C4 C6 C8 121.1(3) . . ?
C30 C6 C4 121.6(3) . . ?
C30 C6 C8 117.3(3) . . ?
O5 C7 H7A 109.5 . . ?
O5 C7 H7B 109.5 . . ?
O5 C7 H7C 109.5 . . ?
H7A C7 H7B 109.5 . . ?
H7A C7 H7C 109.5 . . ?
H7B C7 H7C 109.5 . . ?
O4 C8 C6 113.0(3) . . ?
O8 C8 O4 122.3(3) . . ?
O8 C8 C6 124.7(3) . . ?
C37 C9 H9 119.9 . . ?
C37 C9 C52 120.2(4) . . ?
C52 C9 H9 119.9 . . ?
N4 C10 H10 108.4 . . ?
N4 C10 C12 106.7(2) . . ?
N4 C10 C18 111.7(2) . . ?
C12 C10 H10 108.4 . . ?
C12 C10 C18 113.2(2) . . ?
C18 C10 H10 108.4 . . ?
C21 C11 H11 119.9 . . ?
C21 C11 C60 120.1(4) . . ?
C60 C11 H11 119.9 . . ?
N1 C12 C10 109.3(2) . . ?
N1 C12 H12 108.3 . . ?
N1 C12 C42 112.0(3) . . ?
C10 C12 H12 108.3 . . ?
C42 C12 C10 110.6(3) . . ?
C42 C12 H12 108.3 . . ?
H13A C13 H13B 108.3 . . ?
C19 C13 H13A 109.8 . . ?
C19 C13 H13B 109.8 . . ?
C41 C13 H13A 109.8 . . ?
C41 C13 H13B 109.8 . . ?
C41 C13 C19 109.2(4) . . ?
O5 C16 C20 113.3(3) . . ?
O7 C16 O5 123.1(3) . . ?
O7 C16 C20 123.5(3) . . ?
C10 C18 H18A 109.7 . . ?
C10 C18 H18B 109.7 . . ?
H18A C18 H18B 108.2 . . ?
C26 C18 C10 110.0(3) . . ?
C26 C18 H18A 109.7 . . ?
C26 C18 H18B 109.7 . . ?
C13 C19 H19A 109.2 . . ?
C13 C19 H19B 109.2 . . ?
H19A C19 H19B 107.9 . . ?
C40 C19 C13 112.0(3) . . ?
C40 C19 H19A 109.2 . . ?
C40 C19 H19B 109.2 . . ?
C24 C20 C16 119.9(3) . . ?
C28 C20 C16 118.7(3) . . ?
C28 C20 C24 121.3(3) . . ?
C11 C21 H21 118.6 . . ?
C25 C21 C11 122.8(4) . . ?
C25 C21 H21 118.6 . . ?
H22A C22 H22B 108.1 . . ?
C41 C22 H22A 109.5 . . ?
C41 C22 H22B 109.5 . . ?
C54 C22 H22A 109.5 . . ?
C54 C22 H22B 109.5 . . ?
C54 C22 C41 110.7(3) . . ?
C43 C23 H23 119.1 . . ?
C51 C23 H23 119.1 . . ?
C51 C23 C43 121.8(4) . . ?
N3 C24 C20 122.0(3) . . ?
N3 C24 C30 121.8(3) . . ?
C30 C24 C20 116.1(3) . . ?
C21 C25 C27 116.7(4) . . ?
C21 C25 C55 121.3(4) . . ?
C27 C25 C55 122.0(4) . . ?
C18 C26 H26A 109.5 . . ?
C18 C26 H26B 109.5 . . ?
H26A C26 H26B 108.1 . . ?
C48 C26 C18 110.8(3) . . ?
C48 C26 H26A 109.5 . . ?
C48 C26 H26B 109.5 . . ?
C25 C27 H27 119.5 . . ?
C49 C27 C25 121.1(4) . . ?
C49 C27 H27 119.5 . . ?
C4 C28 H28 118.8 . . ?
C20 C28 C4 122.4(3) . . ?
C20 C28 H28 118.8 . . ?
C6 C30 C24 122.1(3) . . ?
C6 C30 H30 119.0 . . ?
C24 C30 H30 119.0 . . ?
C38 C32 H32 119.5 . . ?
C62 C32 H32 119.5 . . ?
C62 C32 C38 120.9(3) . . ?
C5 C34 C58 120.6(4) . . ?
C37 C34 C5 117.8(4) . . ?
C37 C34 C58 121.6(4) . . ?
C38 C36 C56 120.6(3) . . ?
C46 C36 C38 119.5(3) . . ?
C46 C36 C56 119.9(3) . . ?
C9 C37 C34 121.8(4) . . ?
C9 C37 H37 119.1 . . ?
C34 C37 H37 119.1 . . ?
C32 C38 H38 119.8 . . ?
C36 C38 C32 120.4(3) . . ?
C36 C38 H38 119.8 . . ?
C57 C39 H39 119.2 . . ?
C57 C39 C64 121.7(4) . . ?
C64 C39 H39 119.2 . . ?
N3 C40 C19 113.6(3) . . ?
N3 C40 H40 107.8 . . ?
N3 C40 C54 108.4(3) . . ?
C19 C40 H40 107.8 . . ?
C54 C40 C19 111.2(3) . . ?
C54 C40 H40 107.8 . . ?
C13 C41 C22 111.1(3) . . ?
C13 C41 H41A 109.4 . . ?
C13 C41 H41B 109.4 . . ?
C22 C41 H41A 109.4 . . ?
C22 C41 H41B 109.4 . . ?
H41A C41 H41B 108.0 . . ?
C12 C42 H42A 109.5 . . ?
C12 C42 H42B 109.5 . . ?
H42A C42 H42B 108.1 . . ?
C48 C42 C12 110.5(3) . . ?
C48 C42 H42A 109.5 . . ?
C48 C42 H42B 109.5 . . ?
C23 C43 H43 119.3 . . ?
C23 C43 C64 121.4(5) . . ?
C64 C43 H43 119.3 . . ?
C5 C45 H45 119.5 . . ?
C5 C45 C52 120.9(4) . . ?
C52 C45 H45 119.5 . . ?
C36 C46 H46 120.0 . . ?
C36 C46 C50 120.1(3) . . ?
C50 C46 H46 120.0 . . ?
C26 C48 C42 111.5(3) . . ?
C26 C48 H48A 109.3 . . ?
C26 C48 H48B 109.3 . . ?
C42 C48 H48A 109.3 . . ?
C42 C48 H48B 109.3 . . ?
H48A C48 H48B 108.0 . . ?
C27 C49 H49 119.3 . . ?
C27 C49 C60 121.5(4) . . ?
C60 C49 H49 119.3 . . ?
C46 C50 H50 119.9 . . ?
C62 C50 C46 120.2(3) . . ?
C62 C50 H50 119.9 . . ?
C23 C51 C55 121.9(4) . . ?
C23 C51 C57 117.5(5) . . ?
C57 C51 C55 120.6(5) . . ?
C9 C52 C64 120.9(4) . 2_665 ?
C45 C52 C9 117.9(4) . . ?
C45 C52 C64 121.1(4) . 2_665 ?
N2 C54 C22 110.7(3) . . ?
N2 C54 C40 107.9(3) . . ?
N2 C54 H54 108.6 . . ?
C22 C54 C40 112.3(3) . . ?
C22 C54 H54 108.6 . . ?
C40 C54 H54 108.6 . . ?
C25 C55 C51 115.9(5) . . ?
C55 C55 C25 121.0(5) 2_665 . ?
C55 C55 C51 123.1(5) 2_665 . ?
N4 C56 C36 111.6(3) . . ?
N4 C56 H56A 109.3 . . ?
N4 C56 H56B 109.3 . . ?
C36 C56 H56A 109.3 . . ?
C36 C56 H56B 109.3 . . ?
H56A C56 H56B 108.0 . . ?
C39 C57 H57 119.6 . . ?
C51 C57 C39 120.9(5) . . ?
C51 C57 H57 119.6 . . ?
N2 C58 C34 111.3(3) . . ?
N2 C58 H58A 109.4 . . ?
N2 C58 H58B 109.4 . . ?
C34 C58 H58A 109.4 . . ?
C34 C58 H58B 109.4 . . ?
H58A C58 H58B 108.0 . . ?
C11 C60 C62 119.4(4) . . ?
C49 C60 C11 117.7(4) . . ?
C49 C60 C62 122.8(3) . . ?
C32 C62 C60 121.2(3) . . ?
C50 C62 C32 118.8(3) . . ?
C50 C62 C60 120.0(3) . . ?
C39 C64 C52 119.5(4) . 2_665 ?
C43 C64 C39 116.6(4) . . ?
C43 C64 C52 123.8(4) . 2_665 ?
O4 C66 H66A 109.5 . . ?
O4 C66 H66B 109.5 . . ?
O4 C66 H66C 109.5 . . ?
H66A C66 H66B 109.5 . . ?
H66A C66 H66C 109.5 . . ?
H66B C66 H66C 109.5 . . ?

loop_
_geom_bond_atom_site_label_1
_geom_bond_atom_site_label_2
_geom_bond_distance
_geom_bond_site_symmetry_2
_geom_bond_publ_flag
Cl1 C53 1.764(4) . ?
O2 H2C 0.8400 . ?
O2 C44 1.416(5) . ?
O3 C70 1.246(5) . ?
O9 C70 1.262(6) . ?
C3 H3A 0.9500 . ?
C3 C47 1.378(7) . ?
C3 C59 1.374(8) . ?
C15 H15 0.9500 . ?
C15 C53 1.385(7) . ?
C15 C59 1.366(8) . ?
C44 H44 1.0000 . ?
C44 C70 1.555(6) . ?
C44 C71 1.494(6) . ?
C47 H47 0.9500 . ?
C47 C71 1.397(5) . ?
C53 C71 1.369(6) . ?
C59 H59 0.9500 . ?
Cl2 C33 1.723(7) . ?
Cl3 C31 1.755(8) . ?
O1 C14 1.258(4) . ?
O6 H6 0.8400 . ?
O6 C68 1.424(4) . ?
O10 C14 1.239(4) . ?
C1 H1A 0.9500 . ?
C1 C2 1.444(16) . ?
C1 C61 1.338(16) . ?
C2 H2 0.9500 . ?
C2 C63 1.401(12) . ?
C14 C68 1.539(4) . ?
C17 H17 0.9500 . ?
C17 C67 1.408(13) . ?
C17 C69 1.326(15) . ?
C29 H29 0.9500 . ?
C29 C31 1.37(2) . ?
C29 C63 1.403(16) . ?
C31 C61 1.397(12) . ?
C33 C65 1.395(13) . ?
C33 C67 1.39(2) . ?
C35 H35 0.9500 . ?
C35 C65 1.394(14) . ?
C35 C69 1.383(15) . ?
C61 C68 1.615(12) . ?
C63 H63 0.9500 . ?
C65 C68 1.431(8) . ?
C67 H67 0.9500 . ?
C68 H68 1.0000 . ?
C68 H68A 1.0000 . ?
C69 H69 0.9500 . ?
O4 C8 1.338(4) . ?
O4 C66 1.452(4) . ?
O5 C7 1.456(4) . ?
O5 C16 1.327(5) . ?
O7 C16 1.192(5) . ?
O8 C8 1.214(4) . ?
N1 H1 0.8800 . ?
N1 C4 1.388(4) . ?
N1 C12 1.455(4) . ?
N2 H2A 0.9100 . ?
N2 H2B 0.9100 . ?
N2 C54 1.496(5) . ?
N2 C58 1.485(4) . ?
N3 H3 0.8800 . ?
N3 C24 1.374(5) . ?
N3 C40 1.464(4) . ?
N4 H4A 0.9100 . ?
N4 H4B 0.9100 . ?
N4 C10 1.501(4) . ?
N4 C56 1.488(4) . ?
C4 C6 1.406(4) . ?
C4 C28 1.400(4) . ?
C5 H5 0.9500 . ?
C5 C34 1.394(6) . ?
C5 C45 1.372(7) . ?
C6 C8 1.490(4) . ?
C6 C30 1.396(5) . ?
C7 H7A 0.9800 . ?
C7 H7B 0.9800 . ?
C7 H7C 0.9800 . ?
C9 H9 0.9500 . ?
C9 C37 1.373(6) . ?
C9 C52 1.403(6) . ?
C10 H10 1.0000 . ?
C10 C12 1.526(4) . ?
C10 C18 1.532(4) . ?
C11 H11 0.9500 . ?
C11 C21 1.377(6) . ?
C11 C60 1.407(5) . ?
C12 H12 1.0000 . ?
C12 C42 1.526(4) . ?
C13 H13A 0.9900 . ?
C13 H13B 0.9900 . ?
C13 C19 1.535(6) . ?
C13 C41 1.520(6) . ?
C16 C20 1.485(4) . ?
C18 H18A 0.9900 . ?
C18 H18B 0.9900 . ?
C18 C26 1.527(5) . ?
C19 H19A 0.9900 . ?
C19 H19B 0.9900 . ?
C19 C40 1.530(5) . ?
C20 C24 1.421(5) . ?
C20 C28 1.389(5) . ?
C21 H21 0.9500 . ?
C21 C25 1.376(7) . ?
C22 H22A 0.9900 . ?
C22 H22B 0.9900 . ?
C22 C41 1.552(6) . ?
C22 C54 1.523(5) . ?
C23 H23 0.9500 . ?
C23 C43 1.393(7) . ?
C23 C51 1.392(7) . ?
C24 C30 1.402(4) . ?
C25 C27 1.409(6) . ?
C25 C55 1.477(6) . ?
C26 H26A 0.9900 . ?
C26 H26B 0.9900 . ?
C26 C48 1.505(5) . ?
C27 H27 0.9500 . ?
C27 C49 1.379(6) . ?
C28 H28 0.9500 . ?
C30 H30 0.9500 . ?
C32 H32 0.9500 . ?
C32 C38 1.389(5) . ?
C32 C62 1.388(5) . ?
C34 C37 1.386(6) . ?
C34 C58 1.505(6) . ?
C36 C38 1.382(4) . ?
C36 C46 1.382(5) . ?
C36 C56 1.507(5) . ?
C37 H37 0.9500 . ?
C38 H38 0.9500 . ?
C39 H39 0.9500 . ?
C39 C57 1.397(7) . ?
C39 C64 1.412(7) . ?
C40 H40 1.0000 . ?
C40 C54 1.526(4) . ?
C41 H41A 0.9900 . ?
C41 H41B 0.9900 . ?
C42 H42A 0.9900 . ?
C42 H42B 0.9900 . ?
C42 C48 1.518(5) . ?
C43 H43 0.9500 . ?
C43 C64 1.397(6) . ?
C45 H45 0.9500 . ?
C45 C52 1.397(6) . ?
C46 H46 0.9500 . ?
C46 C50 1.412(5) . ?
C48 H48A 0.9900 . ?
C48 H48B 0.9900 . ?
C49 H49 0.9500 . ?
C49 C60 1.381(6) . ?
C50 H50 0.9500 . ?
C50 C62 1.384(5) . ?
C51 C55 1.485(7) . ?
C51 C57 1.395(6) . ?
C52 C64 1.475(6) 2_665 ?
C54 H54 1.0000 . ?
C55 C55 1.378(11) 2_665 ?
C56 H56A 0.9900 . ?
C56 H56B 0.9900 . ?
C57 H57 0.9500 . ?
C58 H58A 0.9900 . ?
C58 H58B 0.9900 . ?
C60 C62 1.511(5) . ?
C66 H66A 0.9800 . ?
C66 H66B 0.9800 . ?
C66 H66C 0.9800 . ?

loop_
_geom_torsion_atom_site_label_1
_geom_torsion_atom_site_label_2
_geom_torsion_atom_site_label_3
_geom_torsion_atom_site_label_4
_geom_torsion
_geom_torsion_site_symmetry_1
_geom_torsion_site_symmetry_2
_geom_torsion_site_symmetry_3
_geom_torsion_site_symmetry_4
_geom_torsion_publ_flag
Cl1 C53 C71 C44 3.2(5) . . . . ?
Cl1 C53 C71 C47 -178.1(3) . . . . ?
O2 C44 C70 O3 175.3(4) . . . . ?
O2 C44 C70 O9 -1.7(5) . . . . ?
O2 C44 C71 C47 67.4(4) . . . . ?
O2 C44 C71 C53 -113.9(4) . . . . ?
C3 C47 C71 C44 177.7(3) . . . . ?
C3 C47 C71 C53 -1.0(5) . . . . ?
C15 C53 C71 C44 -177.3(4) . . . . ?
C15 C53 C71 C47 1.4(6) . . . . ?
C47 C3 C59 C15 1.4(6) . . . . ?
C53 C15 C59 C3 -1.1(7) . . . . ?
C59 C3 C47 C71 -0.3(6) . . . . ?
C59 C15 C53 Cl1 179.1(3) . . . . ?
C59 C15 C53 C71 -0.4(7) . . . . ?
C70 C44 C71 C47 -52.2(4) . . . . ?
C70 C44 C71 C53 126.4(4) . . . . ?
C71 C44 C70 O3 -63.5(5) . . . . ?
C71 C44 C70 O9 119.5(4) . . . . ?
Cl2 C33 C65 C35 -178.9(5) . . . . ?
Cl2 C33 C65 C68 3.7(9) . . . . ?
Cl2 C33 C67 C17 179.5(11) . . . . ?
Cl3 C31 C61 C1 -179.5(7) . . . . ?
Cl3 C31 C61 C68 1.7(8) . . . . ?
O1 C14 C68 O6 176.4(3) . . . . ?
O1 C14 C68 C61 -73.9(4) . . . . ?
O1 C14 C68 C65 -45.2(6) . . . . ?
O10 C14 C68 O6 -2.3(4) . . . . ?
O10 C14 C68 C61 107.5(4) . . . . ?
O10 C14 C68 C65 136.1(5) . . . . ?
C1 C2 C63 C29 3.0(14) . . . . ?
C1 C61 C68 O6 67.6(8) . . . . ?
C1 C61 C68 C14 -46.6(8) . . . . ?
C2 C1 C61 C31 2.1(14) . . . . ?
C2 C1 C61 C68 -179.1(7) . . . . ?
C29 C31 C61 C1 -0.5(13) . . . . ?
C29 C31 C61 C68 -179.3(10) . . . . ?
C31 C29 C63 C2 -1.6(18) . . . . ?
C31 C61 C68 O6 -113.7(5) . . . . ?
C31 C61 C68 C14 132.1(5) . . . . ?
C33 C65 C68 O6 72.9(7) . . . . ?
C33 C65 C68 C14 -62.7(7) . . . . ?
C35 C65 C68 O6 -104.3(7) . . . . ?
C35 C65 C68 C14 120.1(6) . . . . ?
C61 C1 C2 C63 -3.3(15) . . . . ?
C63 C29 C31 Cl3 179.3(9) . . . . ?
C63 C29 C31 C61 0.3(18) . . . . ?
C65 C33 C67 C17 2(2) . . . . ?
C65 C35 C69 C17 -1.4(12) . . . . ?
C67 C17 C69 C35 1.9(16) . . . . ?
C67 C33 C65 C35 -1.8(13) . . . . ?
C67 C33 C65 C68 -179.1(11) . . . . ?
C69 C17 C67 C33 -2(2) . . . . ?
C69 C35 C65 C33 1.3(10) . . . . ?
C69 C35 C65 C68 178.6(6) . . . . ?
O5 C16 C20 C24 162.3(3) . . . . ?
O5 C16 C20 C28 -19.6(5) . . . . ?
O7 C16 C20 C24 -20.8(6) . . . . ?
O7 C16 C20 C28 157.2(4) . . . . ?
N1 C4 C6 C8 -1.9(4) . . . . ?
N1 C4 C6 C30 178.6(3) . . . . ?
N1 C4 C28 C20 -179.3(3) . . . . ?
N1 C12 C42 C48 -176.7(3) . . . . ?
N3 C24 C30 C6 -177.4(3) . . . . ?
N3 C40 C54 N2 -59.2(3) . . . . ?
N3 C40 C54 C22 178.6(3) . . . . ?
N4 C10 C12 N1 -59.6(3) . . . . ?
N4 C10 C12 C42 176.7(2) . . . . ?
N4 C10 C18 C26 -174.1(3) . . . . ?
C4 N1 C12 C10 124.3(3) . . . . ?
C4 N1 C12 C42 -112.8(3) . . . . ?
C4 C6 C8 O4 -176.8(3) . . . . ?
C4 C6 C8 O8 5.4(4) . . . . ?
C4 C6 C30 C24 0.2(5) . . . . ?
C5 C34 C37 C9 1.8(6) . . . . ?
C5 C34 C58 N2 -74.5(5) . . . . ?
C5 C45 C52 C9 4.6(7) . . . . ?
C5 C45 C52 C64 -172.7(4) . . . 2_665 ?
C6 C4 C28 C20 -2.1(4) . . . . ?
C7 O5 C16 O7 3.6(6) . . . . ?
C7 O5 C16 C20 -179.6(3) . . . . ?
C8 C6 C30 C24 -179.3(3) . . . . ?
C10 N4 C56 C36 -176.4(3) . . . . ?
C10 C12 C42 C48 -54.6(3) . . . . ?
C10 C18 C26 C48 55.4(3) . . . . ?
C11 C21 C25 C27 -3.4(8) . . . . ?
C11 C21 C25 C55 176.8(5) . . . . ?
C11 C60 C62 C32 23.7(6) . . . . ?
C11 C60 C62 C50 -156.6(4) . . . . ?
C12 N1 C4 C6 163.8(3) . . . . ?
C12 N1 C4 C28 -19.1(4) . . . . ?
C12 C10 C18 C26 -53.6(3) . . . . ?
C12 C42 C48 C26 58.4(4) . . . . ?
C13 C19 C40 N3 -177.6(3) . . . . ?
C13 C19 C40 C54 -55.1(4) . . . . ?
C16 C20 C24 N3 -5.3(5) . . . . ?
C16 C20 C24 C30 178.4(3) . . . . ?
C16 C20 C28 C4 -176.8(3) . . . . ?
C18 C10 C12 N1 177.1(2) . . . . ?
C18 C10 C12 C42 53.4(3) . . . . ?
C18 C26 C48 C42 -58.9(4) . . . . ?
C19 C13 C41 C22 -58.2(5) . . . . ?
C19 C40 C54 N2 175.3(3) . . . . ?
C19 C40 C54 C22 53.1(4) . . . . ?
C20 C24 C30 C6 -1.1(5) . . . . ?
C21 C11 C60 C49 2.5(6) . . . . ?
C21 C11 C60 C62 179.7(4) . . . . ?
C21 C25 C27 C49 3.7(8) . . . . ?
C21 C25 C55 C51 46.9(6) . . . . ?
C21 C25 C55 C55 -131.4(4) . . . 2_665 ?
C23 C43 C64 C39 2.2(7) . . . . ?
C23 C43 C64 C52 -173.5(4) . . . 2_665 ?
C23 C51 C55 C25 45.1(6) . . . . ?
C23 C51 C55 C55 -136.7(4) . . . 2_665 ?
C23 C51 C57 C39 3.9(7) . . . . ?
C24 N3 C40 C19 -74.4(4) . . . . ?
C24 N3 C40 C54 161.5(3) . . . . ?
C24 C20 C28 C4 1.2(5) . . . . ?
C25 C27 C49 C60 -1.0(8) . . . . ?
C27 C25 C55 C51 -132.9(5) . . . . ?
C27 C25 C55 C55 48.8(6) . . . 2_665 ?
C27 C49 C60 C11 -2.1(7) . . . . ?
C27 C49 C60 C62 -179.3(4) . . . . ?
C28 C4 C6 C8 -179.1(3) . . . . ?
C28 C4 C6 C30 1.5(4) . . . . ?
C28 C20 C24 N3 176.7(3) . . . . ?
C28 C20 C24 C30 0.5(5) . . . . ?
C30 C6 C8 O4 2.6(4) . . . . ?
C30 C6 C8 O8 -175.2(3) . . . . ?
C34 C5 C45 C52 -1.1(7) . . . . ?
C36 C46 C50 C62 1.9(6) . . . . ?
C37 C9 C52 C45 -5.0(7) . . . . ?
C37 C9 C52 C64 172.4(4) . . . 2_665 ?
C37 C34 C58 N2 104.4(4) . . . . ?
C38 C32 C62 C50 1.3(6) . . . . ?
C38 C32 C62 C60 -178.9(4) . . . . ?
C38 C36 C46 C50 0.6(6) . . . . ?
C38 C36 C56 N4 117.5(3) . . . . ?
C40 N3 C24 C20 171.5(3) . . . . ?
C40 N3 C24 C30 -12.4(5) . . . . ?
C41 C13 C19 C40 57.6(5) . . . . ?
C41 C22 C54 N2 -174.5(3) . . . . ?
C41 C22 C54 C40 -53.8(4) . . . . ?
C43 C23 C51 C55 175.5(4) . . . . ?
C43 C23 C51 C57 -4.8(7) . . . . ?
C45 C5 C34 C37 -2.2(7) . . . . ?
C45 C5 C34 C58 176.7(4) . . . . ?
C46 C36 C38 C32 -2.2(6) . . . . ?
C46 C36 C56 N4 -65.4(4) . . . . ?
C46 C50 C62 C32 -2.8(6) . . . . ?
C46 C50 C62 C60 177.4(4) . . . . ?
C49 C60 C62 C32 -159.2(4) . . . . ?
C49 C60 C62 C50 20.6(6) . . . . ?
C51 C23 C43 C64 1.8(7) . . . . ?
C52 C9 C37 C34 1.8(6) . . . . ?
C54 N2 C58 C34 -171.1(3) . . . . ?
C54 C22 C41 C13 56.9(5) . . . . ?
C55 C25 C27 C49 -176.5(5) . . . . ?
C55 C51 C57 C39 -176.4(4) . . . . ?
C56 N4 C10 C12 -179.6(2) . . . . ?
C56 N4 C10 C18 -55.4(3) . . . . ?
C56 C36 C38 C32 174.9(3) . . . . ?
C56 C36 C46 C50 -176.5(3) . . . . ?
C57 C39 C64 C43 -3.1(7) . . . . ?
C57 C39 C64 C52 172.8(5) . . . 2_665 ?
C57 C51 C55 C25 -134.6(5) . . . . ?
C57 C51 C55 C55 43.6(5) . . . 2_665 ?
C58 N2 C54 C22 -54.1(4) . . . . ?
C58 N2 C54 C40 -177.2(3) . . . . ?
C58 C34 C37 C9 -177.1(4) . . . . ?
C60 C11 C21 C25 0.3(7) . . . . ?
C62 C32 C38 C36 1.2(6) . . . . ?
C64 C39 C57 C51 0.0(8) . . . . ?
C66 O4 C8 O8 1.9(4) . . . . ?
C66 O4 C8 C6 -176.0(3) . . . . ?

loop_
_smtbx_masks_void_nr
_smtbx_masks_void_average_x
_smtbx_masks_void_average_y
_smtbx_masks_void_average_z
_smtbx_masks_void_volume
_smtbx_masks_void_count_electrons
_smtbx_masks_void_content
1 0.000 0.000 -0.153 860.5 260.3 ?
2 0.089 0.331 0.078 9.3 0.0 ?
3 0.500 0.500 -0.221 860.5 259.9 ?
4 0.411 0.831 0.922 9.3 0.0 ?
5 0.589 0.169 0.922 9.3 0.0 ?
6 0.911 0.669 0.078 9.3 0.0 ?
